data_4500193
loop_
_publ_author_name
'Chen, Shui-Sheng'
'Lv, Gao-Chao'
'Fan, Jian'
'Okamura, Taka-aki'
'Chen, Min'
'Sun, Wei-Yin'

_publ_section_title
;
 Entangled Coordination Frameworks with 1,4-Di(1H-imidazol-4-yl)benzene
;
_journal_issue 4
_journal_name_full 'Crystal Growth &amp; Design'
_journal_page_first 1082
_journal_paper_doi 10.1021/cg1012439
_journal_volume 11
_journal_year 2011
_chemical_formula_sum 'C24 H20 N8 Ni O6 S'
_chemical_formula_weight 607.25
_chemical_name_systematic
; 
 ? 
;
_space_group_IT_number 14
_symmetry_cell_setting monoclinic
_symmetry_space_group_name_Hall '-P 2yn'
_symmetry_space_group_name_H-M 'P 1 21/n 1'
_atom_sites_solution_hydrogens geom
_atom_sites_solution_primary direct
_atom_sites_solution_secondary difmap
_audit_creation_method SHELXL-97
_cell_angle_alpha 90.00
_cell_angle_beta 97.638(4)
_cell_angle_gamma 90.00
_cell_formula_units_Z 4
_cell_length_a 9.943(2)
_cell_length_b 21.710(5)
_cell_length_c 13.266(3)
_cell_measurement_reflns_used 3404
_cell_measurement_temperature 293(2)
_cell_measurement_theta_max 25.59
_cell_measurement_theta_min 2.27
_cell_volume 2838.2(11)
_computing_cell_refinement 'Bruker SMART'
_computing_data_collection 'Bruker SMART'
_computing_data_reduction 'Bruker SAINT'
_computing_molecular_graphics 'Bruker SHELXTL'
_computing_publication_material 'Bruker SHELXTL'
_computing_structure_refinement 'SHELXL-97 (Sheldrick, 1997)'
_computing_structure_solution 'SHELXS-97 (Sheldrick, 1990)'
_diffrn_ambient_temperature 293(2)
_diffrn_measured_fraction_theta_full 1.000
_diffrn_measured_fraction_theta_max 1.000
_diffrn_measurement_device_type 'CCD area detector'
_diffrn_measurement_method 'phi and omega scans'
_diffrn_radiation_monochromator graphite
_diffrn_radiation_source 'fine-focus sealed tube'
_diffrn_radiation_type MoK\a
_diffrn_radiation_wavelength 0.71073
_diffrn_reflns_av_R_equivalents 0.0718
_diffrn_reflns_av_sigmaI/netI 0.0723
_diffrn_reflns_limit_h_max 11
_diffrn_reflns_limit_h_min -11
_diffrn_reflns_limit_k_max 14
_diffrn_reflns_limit_k_min -26
_diffrn_reflns_limit_l_max 15
_diffrn_reflns_limit_l_min -15
_diffrn_reflns_number 14299
_diffrn_reflns_theta_full 25.25
_diffrn_reflns_theta_max 25.25
_diffrn_reflns_theta_min 1.81
_exptl_absorpt_coefficient_mu 0.809
_exptl_absorpt_correction_type none
_exptl_crystal_colour green
_exptl_crystal_density_diffrn 1.421
_exptl_crystal_density_method 'not measured'
_exptl_crystal_description block
_exptl_crystal_F_000 1248
_exptl_crystal_size_max 0.24
_exptl_crystal_size_mid 0.16
_exptl_crystal_size_min 0.12
_refine_diff_density_max 0.676
_refine_diff_density_min -0.710
_refine_diff_density_rms 0.083
_refine_ls_extinction_method none
_refine_ls_goodness_of_fit_ref 0.998
_refine_ls_hydrogen_treatment constr
_refine_ls_matrix_type full
_refine_ls_number_parameters 418
_refine_ls_number_reflns 5136
_refine_ls_number_restraints 40
_refine_ls_restrained_S_all 1.055
_refine_ls_R_factor_all 0.0677
_refine_ls_R_factor_gt 0.0523
_refine_ls_shift/su_max 0.000
_refine_ls_shift/su_mean 0.000
_refine_ls_structure_factor_coef Fsqd
_refine_ls_weighting_details 'calc w=1/[\s^2^(Fo^2^)+(0.0827P)^2^+0.0000P] where P=(Fo^2^+2Fc^2^)/3'
_refine_ls_weighting_scheme calc
_refine_ls_wR_factor_gt 0.1383
_refine_ls_wR_factor_ref 0.1474
_reflns_number_gt 3968
_reflns_number_total 5136
_reflns_threshold_expression >2sigma(I)
_cod_data_source_file cg1012439_si_002.cif
_cod_data_source_block 4
_cod_depositor_comments
;
The following automatic conversions were performed:

'_symmetry_cell_setting' value 'Monoclinic' changed to 'monoclinic'
according to /home/saulius/struct/CIF-dictionaries/cif_core.dic
dictionary named 'cif_core.dic' version 2.4.1 from 2010-06-29.

Automatic conversion script
Id: cif_fix_values 1715 2011-07-08 13:25:40Z adriana 
;
_cod_original_cell_volume 2838.2(10)
_cod_original_sg_symbol_H-M P2(1)/n
_cod_database_code 4500193

loop_
_symmetry_equiv_pos_as_xyz
'x, y, z'
'-x+1/2, y+1/2, -z+1/2'
'-x, -y, -z'
'x-1/2, -y-1/2, z-1/2'

loop_
_atom_site_label
_atom_site_type_symbol
_atom_site_fract_x
_atom_site_fract_y
_atom_site_fract_z
_atom_site_U_iso_or_equiv
_atom_site_adp_type
_atom_site_occupancy
_atom_site_symmetry_multiplicity
_atom_site_calc_flag
_atom_site_refinement_flags
_atom_site_disorder_assembly
_atom_site_disorder_group
Ni1 Ni 0.65378(5) -0.51808(2) 0.77959(3) 0.02103(18) Uani 1 1 d . . .
C1 C 0.4628(4) -0.30624(17) 0.5598(3) 0.0293(9) Uani 1 1 d . . .
C2 C 0.4508(4) -0.28637(17) 0.4590(3) 0.0298(9) Uani 1 1 d . . .
H2A H 0.4772 -0.3124 0.4095 0.036 Uiso 1 1 calc R . .
C3 C 0.4005(4) -0.22886(17) 0.4319(3) 0.0306(9) Uani 1 1 d . . .
H3A H 0.3930 -0.2167 0.3642 0.037 Uiso 1 1 calc R . .
C4 C 0.3608(4) -0.18871(17) 0.5035(3) 0.0281(9) Uani 1 1 d . . .
C5 C 0.3710(5) -0.20890(19) 0.6040(3) 0.0449(12) Uani 1 1 d . . .
H5A H 0.3442 -0.1832 0.6537 0.054 Uiso 1 1 calc R . .
C6 C 0.4205(5) -0.2665(2) 0.6296(3) 0.0473(13) Uani 1 1 d . . .
H6A H 0.4257 -0.2791 0.6970 0.057 Uiso 1 1 calc R . .
C7 C 0.5194(4) -0.36633(17) 0.5903(3) 0.0282(9) Uani 1 1 d . . .
C8 C 0.6128(4) -0.45617(17) 0.5758(3) 0.0290(9) Uani 1 1 d . . .
H8A H 0.6485 -0.4906 0.5472 0.035 Uiso 1 1 calc R . .
C9 C 0.5500(4) -0.39318(17) 0.6825(3) 0.0296(9) Uani 1 1 d . . .
H9A H 0.5333 -0.3757 0.7437 0.036 Uiso 1 1 calc R . .
C10 C 0.3057(4) -0.12813(17) 0.4721(3) 0.0269(9) Uani 1 1 d . . .
C11 C 0.2015(4) -0.04033(19) 0.4821(3) 0.0355(10) Uani 1 1 d . . .
H11A H 0.1561 -0.0076 0.5077 0.043 Uiso 1 1 calc R . .
C12 C 0.2967(4) -0.09754(17) 0.3823(3) 0.0272(9) Uani 1 1 d . . .
H12A H 0.3306 -0.1119 0.3246 0.033 Uiso 1 1 calc R . .
C13 C 1.0110(4) -0.6619(2) 0.5949(3) 0.0400(11) Uani 1 1 d . . .
C14 C 0.9497(12) -0.7184(5) 0.5998(10) 0.050(3) Uani 0.66(2) 1 d P A 1
H14A H 0.8726 -0.7220 0.6322 0.060 Uiso 0.66(2) 1 calc PR A 1
C14A C 0.9228(19) -0.7034(13) 0.535(3) 0.089(13) Uani 0.34(2) 1 d P A 2
H14B H 0.8296 -0.6967 0.5267 0.107 Uiso 0.34(2) 1 calc PR A 2
C15 C 1.0007(11) -0.7691(4) 0.5577(11) 0.051(3) Uani 0.66(2) 1 d P A 1
H15A H 0.9562 -0.8066 0.5608 0.061 Uiso 0.66(2) 1 calc PR A 1
C15A C 0.9757(19) -0.7545(11) 0.488(3) 0.075(10) Uani 0.34(2) 1 d P A 2
H15B H 0.9199 -0.7797 0.4441 0.091 Uiso 0.34(2) 1 calc PR A 2
C16 C 1.1155(5) -0.7666(2) 0.5109(4) 0.0455(12) Uani 1 1 d . . .
C17 C 1.1797(12) -0.7083(6) 0.5081(12) 0.051(3) Uani 0.66(2) 1 d P A 1
H17A H 1.2580 -0.7047 0.4772 0.062 Uiso 0.66(2) 1 calc PR A 1
C17A C 1.193(2) -0.7281(12) 0.561(2) 0.056(8) Uani 0.34(2) 1 d P A 2
H17B H 1.2862 -0.7354 0.5722 0.067 Uiso 0.34(2) 1 calc PR A 2
C18 C 1.1283(13) -0.6570(6) 0.5503(11) 0.048(3) Uani 0.66(2) 1 d P A 1
H18A H 1.1722 -0.6192 0.5488 0.057 Uiso 0.66(2) 1 calc PR A 1
C18A C 1.140(2) -0.6740(12) 0.601(2) 0.051(7) Uani 0.34(2) 1 d P A 2
H18B H 1.2009 -0.6456 0.6337 0.061 Uiso 0.34(2) 1 calc PR A 2
C19 C 0.9511(4) -0.60873(19) 0.6404(3) 0.0355(10) Uani 1 1 d . A .
C20 C 0.9376(4) -0.51820(18) 0.7083(3) 0.0368(10) Uani 1 1 d . A .
H20A H 0.9609 -0.4790 0.7329 0.044 Uiso 1 1 calc R . .
C21 C 0.8288(4) -0.60057(18) 0.6702(3) 0.0372(10) Uani 1 1 d . . .
H21A H 0.7595 -0.6296 0.6629 0.045 Uiso 1 1 calc R A .
C22 C 1.1660(5) -0.8220(2) 0.4657(4) 0.0532(11) Uani 1 1 d U A .
C23 C 1.1048(5) -0.8645(2) 0.4040(4) 0.0472(11) Uani 1 1 d U . .
H23A H 1.0125 -0.8643 0.3803 0.057 Uiso 1 1 calc R A .
C24 C 1.3059(5) -0.8914(3) 0.4256(5) 0.0779(14) Uani 1 1 d U . .
H24A H 1.3865 -0.9128 0.4235 0.093 Uiso 1 1 calc R A .
N1 N 0.6089(3) -0.44948(13) 0.6737(2) 0.0244(7) Uani 1 1 d . . .
N2 N 0.5601(3) -0.40816(14) 0.5222(2) 0.0291(8) Uani 1 1 d . . .
N3 N 0.2312(3) -0.04281(14) 0.3885(2) 0.0280(7) Uani 1 1 d . . .
N4 N 0.2441(3) -0.09023(15) 0.5364(2) 0.0331(8) Uani 1 1 d . . .
N5 N 0.8198(3) -0.54333(14) 0.7132(2) 0.0271(7) Uani 1 1 d . A .
N6 N 1.0215(3) -0.55433(15) 0.6646(3) 0.0345(8) Uani 1 1 d . . .
N7 N 1.1923(3) -0.90842(15) 0.3795(3) 0.0354(8) Uani 1 1 d U . .
N8 N 1.2962(5) -0.8384(2) 0.4783(4) 0.0876(14) Uani 1 1 d U A .
O1 O 0.2954(3) -0.52028(13) 0.6541(2) 0.0399(7) Uani 1 1 d . . .
O1W O 0.1783(12) -0.4062(5) 0.6339(12) 0.115(7) Uani 0.449(15) 1 d P B 1
O1WA O 0.233(2) -0.4075(6) 0.778(2) 0.271(15) Uani 0.551(15) 1 d P B 2
O2 O 0.3122(3) -0.60367(13) 0.7714(2) 0.0387(7) Uani 1 1 d . . .
O2W O 0.5563(17) -0.1583(6) 0.2590(11) 0.296(10) Uani 0.728(13) 1 d P C 1
O2WA O 0.585(3) -0.2702(9) 0.2397(16) 0.163(14) Uani 0.272(13) 1 d P C 2
O3 O 0.5043(3) -0.57767(12) 0.68578(18) 0.0285(6) Uani 1 1 d . . .
O4 O 0.4461(3) -0.51204(12) 0.81389(19) 0.0308(6) Uani 1 1 d . . .
S2 S 0.38587(10) -0.55305(5) 0.73083(7) 0.0275(3) Uani 1 1 d . . .

loop_
_atom_site_aniso_label
_atom_site_aniso_U_11
_atom_site_aniso_U_22
_atom_site_aniso_U_33
_atom_site_aniso_U_23
_atom_site_aniso_U_13
_atom_site_aniso_U_12
Ni1 0.0253(3) 0.0143(3) 0.0249(3) 0.00054(19) 0.0086(2) 0.00050(19)
C1 0.038(2) 0.021(2) 0.030(2) 0.0031(17) 0.0082(18) 0.0030(17)
C2 0.036(2) 0.027(2) 0.027(2) -0.0021(17) 0.0052(17) 0.0051(17)
C3 0.041(3) 0.025(2) 0.026(2) 0.0043(17) 0.0081(18) 0.0072(18)
C4 0.030(2) 0.021(2) 0.034(2) 0.0021(17) 0.0090(17) 0.0046(17)
C5 0.075(4) 0.028(2) 0.034(2) 0.0027(19) 0.016(2) 0.022(2)
C6 0.078(4) 0.037(3) 0.029(2) 0.010(2) 0.014(2) 0.020(2)
C7 0.034(2) 0.023(2) 0.029(2) -0.0001(17) 0.0090(17) 0.0047(17)
C8 0.035(2) 0.022(2) 0.032(2) -0.0002(17) 0.0102(18) 0.0043(17)
C9 0.044(3) 0.020(2) 0.026(2) 0.0011(16) 0.0126(18) 0.0106(18)
C10 0.031(2) 0.019(2) 0.031(2) 0.0003(17) 0.0066(17) 0.0040(17)
C11 0.050(3) 0.027(2) 0.031(2) 0.0000(18) 0.011(2) 0.018(2)
C12 0.033(2) 0.023(2) 0.027(2) -0.0008(17) 0.0104(17) 0.0047(17)
C13 0.026(2) 0.034(2) 0.062(3) -0.025(2) 0.012(2) -0.0007(18)
C14 0.037(6) 0.043(5) 0.072(7) -0.020(5) 0.024(5) -0.003(4)
C14A 0.017(8) 0.070(17) 0.17(3) -0.08(2) -0.007(14) 0.012(9)
C15 0.050(6) 0.031(4) 0.077(8) -0.027(5) 0.030(6) -0.014(4)
C15A 0.039(10) 0.055(14) 0.13(3) -0.073(17) 0.014(13) -0.005(9)
C16 0.031(3) 0.037(3) 0.069(3) -0.029(2) 0.010(2) 0.000(2)
C17 0.033(5) 0.042(6) 0.085(9) -0.026(6) 0.031(6) -0.006(4)
C17A 0.020(8) 0.053(15) 0.094(19) -0.047(13) 0.004(11) 0.010(9)
C18 0.046(6) 0.028(5) 0.074(8) -0.022(5) 0.027(6) -0.009(4)
C18A 0.031(9) 0.042(14) 0.080(17) -0.045(12) 0.007(12) -0.009(9)
C19 0.027(2) 0.031(2) 0.049(3) -0.014(2) 0.0084(19) 0.0002(18)
C20 0.039(3) 0.022(2) 0.051(3) -0.0105(19) 0.012(2) -0.0013(19)
C21 0.028(2) 0.026(2) 0.059(3) -0.016(2) 0.014(2) -0.0032(18)
C22 0.031(2) 0.046(2) 0.083(3) -0.038(2) 0.007(2) 0.0025(18)
C23 0.0314(19) 0.037(2) 0.073(3) -0.028(2) 0.0068(19) 0.0010(17)
C24 0.043(2) 0.065(3) 0.119(3) -0.059(2) -0.013(2) 0.019(2)
N1 0.0322(19) 0.0163(16) 0.0264(16) 0.0022(13) 0.0100(14) 0.0045(13)
N2 0.039(2) 0.0218(18) 0.0279(17) 0.0027(14) 0.0083(15) 0.0051(14)
N3 0.037(2) 0.0195(17) 0.0290(17) 0.0018(14) 0.0081(15) 0.0067(14)
N4 0.044(2) 0.0259(19) 0.0298(18) 0.0006(15) 0.0084(16) 0.0115(16)
N5 0.0269(18) 0.0198(17) 0.0366(19) -0.0012(14) 0.0112(15) 0.0031(14)
N6 0.0238(18) 0.0279(19) 0.053(2) -0.0145(17) 0.0093(16) -0.0006(15)
N7 0.0289(17) 0.0265(17) 0.051(2) -0.0170(15) 0.0074(15) 0.0007(13)
N8 0.046(2) 0.073(3) 0.137(3) -0.073(2) -0.016(2) 0.017(2)
O1 0.0287(16) 0.049(2) 0.0415(17) 0.0069(15) 0.0042(13) 0.0022(14)
O1W 0.122(10) 0.072(8) 0.158(15) 0.024(7) 0.041(9) 0.030(7)
O1WA 0.33(2) 0.097(10) 0.42(4) -0.029(14) 0.20(2) 0.020(12)
O2 0.0414(18) 0.0405(18) 0.0375(16) -0.0041(14) 0.0170(14) -0.0187(14)
O2W 0.37(2) 0.226(14) 0.353(18) -0.052(13) 0.285(16) -0.059(14)
O2WA 0.27(3) 0.101(17) 0.149(19) 0.025(14) 0.14(2) 0.069(18)
O3 0.0345(16) 0.0264(15) 0.0271(14) -0.0023(12) 0.0129(12) 0.0018(12)
O4 0.0331(16) 0.0302(16) 0.0316(15) -0.0074(12) 0.0130(12) -0.0041(12)
S2 0.0272(5) 0.0308(6) 0.0263(5) -0.0011(4) 0.0104(4) -0.0036(4)

loop_
_atom_type_symbol
_atom_type_description
_atom_type_scat_dispersion_real
_atom_type_scat_dispersion_imag
_atom_type_scat_source
C C 0.0033 0.0016 'International Tables Vol C Tables 4.2.6.8 and 6.1.1.4'
H H 0.0000 0.0000 'International Tables Vol C Tables 4.2.6.8 and 6.1.1.4'
N N 0.0061 0.0033 'International Tables Vol C Tables 4.2.6.8 and 6.1.1.4'
O O 0.0106 0.0060 'International Tables Vol C Tables 4.2.6.8 and 6.1.1.4'
S S 0.1246 0.1234 'International Tables Vol C Tables 4.2.6.8 and 6.1.1.4'
Ni Ni 0.3393 1.1124 'International Tables Vol C Tables 4.2.6.8 and 6.1.1.4'

loop_
_geom_angle_atom_site_label_1
_geom_angle_atom_site_label_2
_geom_angle_atom_site_label_3
_geom_angle
_geom_angle_site_symmetry_1
_geom_angle_site_symmetry_3
N3 Ni1 N5 103.25(13) 4_656 .
N3 Ni1 N1 92.40(13) 4_656 .
N5 Ni1 N1 90.80(12) . .
N3 Ni1 N7 91.49(14) 4_656 4_546
N5 Ni1 N7 88.76(13) . 4_546
N1 Ni1 N7 176.08(13) . 4_546
N3 Ni1 O4 95.31(11) 4_656 .
N5 Ni1 O4 161.44(11) . .
N1 Ni1 O4 88.48(11) . .
N7 Ni1 O4 90.71(12) 4_546 .
N3 Ni1 O3 159.80(11) 4_656 .
N5 Ni1 O3 96.92(11) . .
N1 Ni1 O3 88.32(11) . .
N7 Ni1 O3 87.87(12) 4_546 .
O4 Ni1 O3 64.52(9) . .
N3 Ni1 S2 127.40(9) 4_656 .
N5 Ni1 S2 129.30(9) . .
N1 Ni1 S2 85.65(9) . .
N7 Ni1 S2 91.63(10) 4_546 .
O4 Ni1 S2 32.17(7) . .
O3 Ni1 S2 32.52(7) . .
C6 C1 C2 117.2(4) . .
C6 C1 C7 121.2(3) . .
C2 C1 C7 121.6(3) . .
C3 C2 C1 120.9(4) . .
C3 C2 H2A 119.6 . .
C1 C2 H2A 119.6 . .
C2 C3 C4 121.3(4) . .
C2 C3 H3A 119.4 . .
C4 C3 H3A 119.4 . .
C3 C4 C5 117.8(4) . .
C3 C4 C10 120.0(3) . .
C5 C4 C10 122.1(3) . .
C6 C5 C4 120.2(4) . .
C6 C5 H5A 119.9 . .
C4 C5 H5A 119.9 . .
C5 C6 C1 122.6(4) . .
C5 C6 H6A 118.7 . .
C1 C6 H6A 118.7 . .
C9 C7 N2 105.0(3) . .
C9 C7 C1 132.0(3) . .
N2 C7 C1 123.0(3) . .
N1 C8 N2 112.4(3) . .
N1 C8 H8A 123.8 . .
N2 C8 H8A 123.8 . .
C7 C9 N1 110.8(3) . .
C7 C9 H9A 124.6 . .
N1 C9 H9A 124.6 . .
C12 C10 N4 105.5(3) . .
C12 C10 C4 131.9(3) . .
N4 C10 C4 122.5(3) . .
N3 C11 N4 112.4(3) . .
N3 C11 H11A 123.8 . .
N4 C11 H11A 123.8 . .
C10 C12 N3 110.5(3) . .
C10 C12 H12A 124.8 . .
N3 C12 H12A 124.8 . .
C18A C13 C14 104.8(11) . .
C18A C13 C18 33.0(11) . .
C14 C13 C18 119.7(7) . .
C18A C13 C14A 115.8(12) . .
C14 C13 C14A 38.5(15) . .
C18 C13 C14A 107.6(13) . .
C18A C13 C19 125.8(10) . .
C14 C13 C19 118.4(5) . .
C18 C13 C19 121.9(6) . .
C14A C13 C19 118.3(8) . .
C15 C14 C13 120.6(8) . .
C15 C14 H14A 119.7 . .
C13 C14 H14A 119.7 . .
C15A C14A C13 120.4(15) . .
C15A C14A H14B 119.8 . .
C13 C14A H14B 119.8 . .
C14 C15 C16 122.2(8) . .
C14 C15 H15A 118.9 . .
C16 C15 H15A 118.9 . .
C14A C15A C16 118.1(16) . .
C14A C15A H15B 120.9 . .
C16 C15A H15B 120.9 . .
C17A C16 C15 105.8(11) . .
C17A C16 C15A 120.3(12) . .
C15 C16 C15A 40.9(13) . .
C17A C16 C17 35.0(12) . .
C15 C16 C17 116.7(6) . .
C15A C16 C17 105.3(10) . .
C17A C16 C22 122.6(10) . .
C15 C16 C22 120.4(5) . .
C15A C16 C22 116.8(8) . .
C17 C16 C22 122.8(6) . .
C18 C17 C16 121.2(9) . .
C18 C17 H17A 119.4 . .
C16 C17 H17A 119.4 . .
C16 C17A C18A 120.7(17) . .
C16 C17A H17B 119.7 . .
C18A C17A H17B 119.7 . .
C17 C18 C13 119.5(10) . .
C17 C18 H18A 120.2 . .
C13 C18 H18A 120.2 . .
C13 C18A C17A 123.9(17) . .
C13 C18A H18B 118.1 . .
C17A C18A H18B 118.1 . .
C21 C19 N6 105.6(3) . .
C21 C19 C13 131.4(4) . .
N6 C19 C13 123.0(4) . .
N5 C20 N6 113.2(4) . .
N5 C20 H20A 123.4 . .
N6 C20 H20A 123.4 . .
C19 C21 N5 110.7(4) . .
C19 C21 H21A 124.7 . .
N5 C21 H21A 124.7 . .
C23 C22 N8 104.5(4) . .
C23 C22 C16 132.1(4) . .
N8 C22 C16 123.4(4) . .
C22 C23 N7 112.4(4) . .
C22 C23 H23A 123.8 . .
N7 C23 H23A 123.8 . .
N7 C24 N8 112.1(4) . .
N7 C24 H24A 123.9 . .
N8 C24 H24A 123.9 . .
C8 N1 C9 104.7(3) . .
C8 N1 Ni1 124.3(3) . .
C9 N1 Ni1 130.2(2) . .
C8 N2 C7 107.2(3) . .
C11 N3 C12 105.2(3) . .
C11 N3 Ni1 122.2(3) . 4
C12 N3 Ni1 131.6(3) . 4
C11 N4 C10 106.5(3) . .
C20 N5 C21 104.5(3) . .
C20 N5 Ni1 133.8(3) . .
C21 N5 Ni1 121.4(3) . .
C20 N6 C19 106.0(3) . .
C24 N7 C23 103.8(4) . .
C24 N7 Ni1 127.5(3) . 4_645
C23 N7 Ni1 128.5(3) . 4_645
C22 N8 C24 107.2(4) . .
S2 O3 Ni1 94.13(12) . .
S2 O4 Ni1 96.29(13) . .
O1 S2 O2 109.41(18) . .
O1 S2 O4 112.28(17) . .
O2 S2 O4 110.55(16) . .
O1 S2 O3 110.12(16) . .
O2 S2 O3 109.83(16) . .
O4 S2 O3 104.55(16) . .
O1 S2 Ni1 121.19(12) . .
O2 S2 Ni1 129.39(13) . .
O4 S2 Ni1 51.54(11) . .
O3 S2 Ni1 53.35(11) . .

loop_
_geom_bond_atom_site_label_1
_geom_bond_atom_site_label_2
_geom_bond_distance
_geom_bond_site_symmetry_2
Ni1 N3 2.032(3) 4_656
Ni1 N5 2.047(3) .
Ni1 N1 2.056(3) .
Ni1 N7 2.077(3) 4_546
Ni1 O4 2.177(3) .
Ni1 O3 2.222(3) .
Ni1 S2 2.7628(12) .
C1 C6 1.372(5) .
C1 C2 1.395(5) .
C1 C7 1.457(5) .
C2 C3 1.375(5) .
C2 H2A 0.9300 .
C3 C4 1.385(5) .
C3 H3A 0.9300 .
C4 C5 1.394(5) .
C4 C10 1.464(5) .
C5 C6 1.369(6) .
C5 H5A 0.9300 .
C6 H6A 0.9300 .
C7 C9 1.353(5) .
C7 N2 1.379(5) .
C8 N1 1.312(4) .
C8 N2 1.330(5) .
C8 H8A 0.9300 .
C9 N1 1.367(4) .
C9 H9A 0.9300 .
C10 C12 1.357(5) .
C10 N4 1.385(5) .
C11 N3 1.316(5) .
C11 N4 1.338(5) .
C11 H11A 0.9300 .
C12 N3 1.363(5) .
C12 H12A 0.9300 .
C13 C18A 1.30(2) .
C13 C14 1.375(11) .
C13 C18 1.380(12) .
C13 C14A 1.42(2) .
C13 C19 1.465(5) .
C14 C15 1.362(13) .
C14 H14A 0.9300 .
C14A C15A 1.41(2) .
C14A H14B 0.9300 .
C15 C16 1.371(10) .
C15 H15A 0.9300 .
C15A C16 1.41(2) .
C15A H15B 0.9300 .
C16 C17A 1.27(2) .
C16 C17 1.422(12) .
C16 C22 1.461(6) .
C17 C18 1.375(16) .
C17 H17A 0.9300 .
C17A C18A 1.42(3) .
C17A H17B 0.9300 .
C18 H18A 0.9300 .
C18A H18B 0.9300 .
C19 C21 1.340(5) .
C19 N6 1.389(5) .
C20 N5 1.302(5) .
C20 N6 1.332(5) .
C20 H20A 0.9300 .
C21 N5 1.375(5) .
C21 H21A 0.9300 .
C22 C23 1.328(6) .
C22 N8 1.332(6) .
C23 N7 1.358(5) .
C23 H23A 0.9300 .
C24 N7 1.266(6) .
C24 N8 1.358(6) .
C24 H24A 0.9300 .
N3 Ni1 2.032(3) 4
N7 Ni1 2.077(3) 4_645
O1 S2 1.452(3) .
O2 S2 1.462(3) .
O3 S2 1.489(3) .
O4 S2 1.480(3) .

loop_
_geom_torsion_atom_site_label_1
_geom_torsion_atom_site_label_2
_geom_torsion_atom_site_label_3
_geom_torsion_atom_site_label_4
_geom_torsion
_geom_torsion_site_symmetry_1
_geom_torsion_site_symmetry_4
C6 C1 C2 C3 1.0(6) . .
C7 C1 C2 C3 -178.3(4) . .
C1 C2 C3 C4 0.3(6) . .
C2 C3 C4 C5 -1.2(6) . .
C2 C3 C4 C10 -179.1(4) . .
C3 C4 C5 C6 0.8(7) . .
C10 C4 C5 C6 178.6(4) . .
C4 C5 C6 C1 0.6(8) . .
C2 C1 C6 C5 -1.4(7) . .
C7 C1 C6 C5 177.8(4) . .
C6 C1 C7 C9 -4.9(7) . .
C2 C1 C7 C9 174.3(4) . .
C6 C1 C7 N2 178.5(4) . .
C2 C1 C7 N2 -2.3(6) . .
N2 C7 C9 N1 0.5(5) . .
C1 C7 C9 N1 -176.5(4) . .
C3 C4 C10 C12 -8.4(7) . .
C5 C4 C10 C12 173.8(5) . .
C3 C4 C10 N4 169.2(4) . .
C5 C4 C10 N4 -8.6(6) . .
N4 C10 C12 N3 -0.6(5) . .
C4 C10 C12 N3 177.3(4) . .
C18A C13 C14 C15 -34.5(15) . .
C18 C13 C14 C15 -2.5(13) . .
C14A C13 C14 C15 78.5(17) . .
C19 C13 C14 C15 179.3(7) . .
C18A C13 C14A C15A 1(3) . .
C14 C13 C14A C15A -80(3) . .
C18 C13 C14A C15A 36(3) . .
C19 C13 C14A C15A 178.9(19) . .
C13 C14 C15 C16 1.3(15) . .
C13 C14A C15A C16 6(4) . .
C14 C15 C16 C17A 35.9(16) . .
C14 C15 C16 C15A -82.4(16) . .
C14 C15 C16 C17 0.0(13) . .
C14 C15 C16 C22 -179.4(8) . .
C14A C15A C16 C17A -9(3) . .
C14A C15A C16 C15 70(2) . .
C14A C15A C16 C17 -43(2) . .
C14A C15A C16 C22 176.7(18) . .
C17A C16 C17 C18 -79(2) . .
C15 C16 C17 C18 -0.2(13) . .
C15A C16 C17 C18 42.1(17) . .
C22 C16 C17 C18 179.2(8) . .
C15 C16 C17A C18A -38(2) . .
C15A C16 C17A C18A 4(3) . .
C17 C16 C17A C18A 76(2) . .
C22 C16 C17A C18A 178.1(14) . .
C16 C17 C18 C13 -1.0(15) . .
C18A C13 C18 C17 73(2) . .
C14 C13 C18 C17 2.3(13) . .
C14A C13 C18 C17 -37.9(18) . .
C19 C13 C18 C17 -179.5(8) . .
C14 C13 C18A C17A 33(2) . .
C18 C13 C18A C17A -89(3) . .
C14A C13 C18A C17A -7(3) . .
C19 C13 C18A C17A 175.9(14) . .
C16 C17A C18A C13 4(3) . .
C18A C13 C19 C21 -154.0(19) . .
C14 C13 C19 C21 -15.5(10) . .
C18 C13 C19 C21 166.3(9) . .
C14A C13 C19 C21 28(2) . .
C18A C13 C19 N6 24(2) . .
C14 C13 C19 N6 162.0(8) . .
C18 C13 C19 N6 -16.2(10) . .
C14A C13 C19 N6 -154(2) . .
N6 C19 C21 N5 -0.5(5) . .
C13 C19 C21 N5 177.3(4) . .
C17A C16 C22 C23 -173(2) . .
C15 C16 C22 C23 48.0(12) . .
C15A C16 C22 C23 1(2) . .
C17 C16 C22 C23 -131.4(10) . .
C17A C16 C22 N8 4(2) . .
C15 C16 C22 N8 -134.9(9) . .
C15A C16 C22 N8 178(2) . .
C17 C16 C22 N8 45.7(12) . .
N8 C22 C23 N7 1.7(7) . .
C16 C22 C23 N7 179.2(5) . .
N2 C8 N1 C9 -0.2(4) . .
N2 C8 N1 Ni1 170.5(3) . .
C7 C9 N1 C8 -0.2(5) . .
C7 C9 N1 Ni1 -170.2(3) . .
N3 Ni1 N1 C8 147.2(3) 4_656 .
N5 Ni1 N1 C8 43.9(3) . .
O4 Ni1 N1 C8 -117.6(3) . .
O3 Ni1 N1 C8 -53.0(3) . .
S2 Ni1 N1 C8 -85.5(3) . .
N3 Ni1 N1 C9 -44.6(3) 4_656 .
N5 Ni1 N1 C9 -147.9(3) . .
O4 Ni1 N1 C9 50.7(3) . .
O3 Ni1 N1 C9 115.2(3) . .
S2 Ni1 N1 C9 82.8(3) . .
N1 C8 N2 C7 0.6(5) . .
C9 C7 N2 C8 -0.6(4) . .
C1 C7 N2 C8 176.8(4) . .
N4 C11 N3 C12 0.0(5) . .
N4 C11 N3 Ni1 169.4(3) . 4
C10 C12 N3 C11 0.4(5) . .
C10 C12 N3 Ni1 -167.7(3) . 4
N3 C11 N4 C10 -0.3(5) . .
C12 C10 N4 C11 0.5(5) . .
C4 C10 N4 C11 -177.6(4) . .
N6 C20 N5 C21 0.7(5) . .
N6 C20 N5 Ni1 173.7(3) . .
C19 C21 N5 C20 -0.1(5) . .
C19 C21 N5 Ni1 -174.1(3) . .
N3 Ni1 N5 C20 -21.4(4) 4_656 .
N1 Ni1 N5 C20 71.2(4) . .
N7 Ni1 N5 C20 -112.6(4) 4_546 .
O4 Ni1 N5 C20 158.8(4) . .
O3 Ni1 N5 C20 159.7(4) . .
S2 Ni1 N5 C20 156.3(3) . .
N3 Ni1 N5 C21 150.6(3) 4_656 .
N1 Ni1 N5 C21 -116.8(3) . .
N7 Ni1 N5 C21 59.3(3) 4_546 .
O4 Ni1 N5 C21 -29.2(6) . .
O3 Ni1 N5 C21 -28.4(3) . .
S2 Ni1 N5 C21 -31.8(3) . .
N5 C20 N6 C19 -1.1(5) . .
C21 C19 N6 C20 0.9(5) . .
C13 C19 N6 C20 -177.1(4) . .
N8 C24 N7 C23 -0.4(7) . .
N8 C24 N7 Ni1 174.7(4) . 4_645
C22 C23 N7 C24 -0.9(6) . .
C22 C23 N7 Ni1 -175.8(3) . 4_645
C23 C22 N8 C24 -1.9(7) . .
C16 C22 N8 C24 -179.6(6) . .
N7 C24 N8 C22 1.5(8) . .
N3 Ni1 O3 S2 7.9(4) 4_656 .
N5 Ni1 O3 S2 -175.13(13) . .
N1 Ni1 O3 S2 -84.53(14) . .
N7 Ni1 O3 S2 96.38(14) 4_546 .
O4 Ni1 O3 S2 4.59(11) . .
N3 Ni1 O4 S2 176.50(14) 4_656 .
N5 Ni1 O4 S2 -3.7(4) . .
N1 Ni1 O4 S2 84.23(15) . .
N7 Ni1 O4 S2 -91.94(16) 4_546 .
O3 Ni1 O4 S2 -4.63(11) . .
Ni1 O4 S2 O1 -112.92(15) . .
Ni1 O4 S2 O2 124.60(15) . .
Ni1 O4 S2 O3 6.45(16) . .
Ni1 O3 S2 O1 114.52(15) . .
Ni1 O3 S2 O2 -124.93(14) . .
Ni1 O3 S2 O4 -6.30(15) . .
N3 Ni1 S2 O1 90.49(19) 4_656 .
N5 Ni1 S2 O1 -86.66(19) . .
N1 Ni1 S2 O1 0.80(17) . .
N7 Ni1 S2 O1 -176.38(18) 4_546 .
O4 Ni1 S2 O1 94.9(2) . .
O3 Ni1 S2 O1 -92.91(19) . .
N3 Ni1 S2 O2 -90.25(19) 4_656 .
N5 Ni1 S2 O2 92.60(19) . .
N1 Ni1 S2 O2 -179.94(17) . .
N7 Ni1 S2 O2 2.88(18) 4_546 .
O4 Ni1 S2 O2 -85.9(2) . .
O3 Ni1 S2 O2 86.3(2) . .
N3 Ni1 S2 O4 -4.39(18) 4_656 .
N5 Ni1 S2 O4 178.46(18) . .
N1 Ni1 S2 O4 -94.08(16) . .
N7 Ni1 S2 O4 88.74(17) 4_546 .
O3 Ni1 S2 O4 172.21(19) . .
N3 Ni1 S2 O3 -176.60(16) 4_656 .
N5 Ni1 S2 O3 6.25(17) . .
N1 Ni1 S2 O3 93.71(15) . .
N7 Ni1 S2 O3 -83.47(16) 4_546 .
O4 Ni1 S2 O3 -172.21(19) . .
